data_7210459
loop_
_publ_author_name
'Mocilac, Pavle'
'Lough, Alan J.'
'Gallagher, John F.'

_publ_section_title
;
 Structures and conformational analysis of a 3 x 3 isomer grid of nine
 N-(fluorophenyl)pyridinecarboxamides
;
_journal_issue 6
_journal_name_full CrystEngComm
_journal_page_first 1899
_journal_paper_doi 10.1039/c0ce00326c
_journal_volume 13
_journal_year 2011
_chemical_formula_moiety 'C12 H9 F N2 O'
_chemical_formula_sum 'C12 H9 F N2 O'
_chemical_formula_weight 216.21
_chemical_melting_point 412
_chemical_name_common NpoF
_chemical_name_systematic
;
?
;
_space_group_IT_number 9
_symmetry_cell_setting monoclinic
_symmetry_space_group_name_Hall 'C -2yc'
_symmetry_space_group_name_H-M 'C 1 c 1'
_atom_sites_solution_hydrogens geom
_atom_sites_solution_primary direct
_atom_sites_solution_secondary difmap
_audit_creation_method SHELXL-97
_cell_angle_alpha 90.00
_cell_angle_beta 117.130(2)
_cell_angle_gamma 90.00
_cell_formula_units_Z 4
_cell_length_a 10.9275(5)
_cell_length_b 12.8165(4)
_cell_length_c 8.2422(4)
_cell_measurement_reflns_used 3603
_cell_measurement_temperature 150(2)
_cell_measurement_theta_max 27.5
_cell_measurement_theta_min 2.55
_cell_volume 1027.33(8)
_computing_cell_refinement 'DENZO-SMN (Otwinowski and Minor, 1997)'
_computing_data_collection 'kappaCCD Server software (Nonius, 1997)'
_computing_data_reduction 'DENZO-SMN (Otwinowski and Minor, 1997)'
_computing_molecular_graphics 'PLATON (Spek, 2009)'
_computing_publication_material 'SHELXL97 and PREP8 (Ferguson, 1998)'
_computing_structure_refinement 'SHELXL97 (Sheldrick, 2008) and SORTX (McArdle, 1995)'
_computing_structure_solution 'SHELXS97 (Sheldrick, 2008)'
_diffrn_ambient_temperature 150(2)
_diffrn_measured_fraction_theta_full 0.986
_diffrn_measured_fraction_theta_max 0.986
_diffrn_measurement_device 'Nonius KappaCCD'
_diffrn_measurement_method '\f, \w scans with \k offsets'
_diffrn_radiation_monochromator graphite
_diffrn_radiation_source 'fine-focus sealed X-ray tube'
_diffrn_radiation_type MoK\a
_diffrn_radiation_wavelength 0.71073
_diffrn_reflns_av_R_equivalents 0.0410
_diffrn_reflns_av_sigmaI/netI 0.0395
_diffrn_reflns_limit_h_max 14
_diffrn_reflns_limit_h_min -13
_diffrn_reflns_limit_k_max 16
_diffrn_reflns_limit_k_min -15
_diffrn_reflns_limit_l_max 10
_diffrn_reflns_limit_l_min -10
_diffrn_reflns_number 3196
_diffrn_reflns_theta_full 27.48
_diffrn_reflns_theta_max 27.48
_diffrn_reflns_theta_min 3.05
_exptl_absorpt_coefficient_mu 0.104
_exptl_absorpt_correction_T_max 0.974
_exptl_absorpt_correction_T_min 0.968
_exptl_absorpt_correction_type multi-scan
_exptl_absorpt_process_details '(SORTAV; Blessing, 1995)'
_exptl_crystal_colour colourless
_exptl_crystal_density_diffrn 1.398
_exptl_crystal_density_method 'not measured'
_exptl_crystal_description block
_exptl_crystal_F_000 448
_exptl_crystal_size_max 0.32
_exptl_crystal_size_mid 0.30
_exptl_crystal_size_min 0.26
_refine_diff_density_max 0.223
_refine_diff_density_min -0.240
_refine_diff_density_rms 0.056
_refine_ls_extinction_method none
_refine_ls_goodness_of_fit_ref 1.062
_refine_ls_hydrogen_treatment mixed
_refine_ls_matrix_type full
_refine_ls_number_parameters 154
_refine_ls_number_reflns 1165
_refine_ls_number_restraints 3
_refine_ls_restrained_S_all 1.063
_refine_ls_R_factor_all 0.0616
_refine_ls_R_factor_gt 0.0506
_refine_ls_shift/su_max 0.000
_refine_ls_shift/su_mean 0.000
_refine_ls_structure_factor_coef Fsqd
_refine_ls_weighting_details 'w=1/[\s^2^(Fo^2^)+(0.0831P)^2^+0.5400P] where P=(Fo^2^+2Fc^2^)/3'
_refine_ls_weighting_scheme calc
_refine_ls_wR_factor_gt 0.1237
_refine_ls_wR_factor_ref 0.1353
_reflns_number_gt 1013
_reflns_number_total 1165
_reflns_threshold_expression I>2\s(I)
_cod_data_source_file c0ce00326c.txt
_cod_data_source_block NpoF_[9-09]
_cod_depositor_comments
;
The following automatic conversions were performed:

'_symmetry_cell_setting' value 'Monoclinic' changed to 'monoclinic'
according to the built-in table from CIF Core dictionary named
'cif_core.dic' version 2.4.1 from 2010-06-29.

Automatic conversion script
Id: cif_fix_values 1891 2012-01-12 08:04:46Z andrius 
;
_cod_original_sg_symbol_H-M 'C c'
_cod_database_code 7210459

loop_
_symmetry_equiv_pos_as_xyz
'x, y, z'
'x, -y, z+1/2'
'x+1/2, y+1/2, z'
'x+1/2, -y+1/2, z+1/2'

loop_
_atom_site_label
_atom_site_type_symbol
_atom_site_fract_x
_atom_site_fract_y
_atom_site_fract_z
_atom_site_U_iso_or_equiv
_atom_site_adp_type
_atom_site_occupancy
_atom_site_symmetry_multiplicity
_atom_site_calc_flag
_atom_site_refinement_flags
_atom_site_disorder_assembly
_atom_site_disorder_group
O1 O 0.5203(3) 0.08445(19) 0.5993(4) 0.0370(6) Uani 1 1 d . . .
C1 C 0.4993(3) -0.0034(2) 0.5334(4) 0.0282(7) Uani 1 1 d . A .
N1 N 0.3808(3) -0.0336(2) 0.3897(4) 0.0312(7) Uani 1 1 d . . .
H1 H 0.363(5) -0.104(4) 0.368(7) 0.048(13) Uiso 1 1 d . . .
C11 C 0.2648(3) 0.0335(3) 0.3011(4) 0.0291(7) Uani 1 1 d . A -1
C12 C 0.2736(4) 0.1298(3) 0.2328(5) 0.0322(8) Uani 1 1 d . A -1
H12 H 0.3604 0.1527 0.2463 0.039 Uiso 0.083(9) 1 calc PR B -1
C13 C 0.1606(4) 0.1944(3) 0.1452(5) 0.0372(8) Uani 1 1 d . A -1
H13 H 0.1702 0.2613 0.1026 0.045 Uiso 1 1 calc R A -1
C14 C 0.0326(4) 0.1594(3) 0.1209(5) 0.0392(9) Uani 1 1 d . A -1
H14 H -0.0463 0.2023 0.0602 0.047 Uiso 1 1 calc R A -1
C15 C 0.0207(4) 0.0624(3) 0.1852(6) 0.0402(9) Uani 1 1 d . A -1
H15 H -0.0668 0.0384 0.1673 0.048 Uiso 1 1 calc R A -1
C16 C 0.1359(3) -0.0003(3) 0.2757(5) 0.0338(8) Uani 1 1 d D A -1
H16 H 0.1268 -0.0666 0.3206 0.041 Uiso 0.917(9) 1 calc PR B -1
F12 F 0.3949(2) 0.16256(18) 0.2458(3) 0.0388(9) Uani 0.917(9) 1 d P B -2
F16 F 0.110(4) -0.0965(17) 0.301(5) 0.065(12) Uiso 0.083(9) 1 d PD B -2
C21 C 0.6051(3) -0.0884(3) 0.6129(5) 0.0281(7) Uani 1 1 d . . .
C22 C 0.6999(4) -0.0839(3) 0.7960(5) 0.0323(8) Uani 1 1 d . A .
H22 H 0.7027 -0.0251 0.8678 0.039 Uiso 1 1 calc R . .
C23 C 0.7901(4) -0.1662(3) 0.8725(4) 0.0344(8) Uani 1 1 d . . .
H23 H 0.8546 -0.1620 0.9978 0.041 Uiso 1 1 calc R A .
N24 N 0.7913(3) -0.2511(2) 0.7797(4) 0.0333(7) Uani 1 1 d . A .
C25 C 0.7039(4) -0.2530(3) 0.6016(5) 0.0329(8) Uani 1 1 d . . .
H25 H 0.7065 -0.3114 0.5323 0.040 Uiso 1 1 calc R A .
C26 C 0.6093(3) -0.1742(3) 0.5122(4) 0.0290(7) Uani 1 1 d . A .
H26 H 0.5491 -0.1789 0.3853 0.035 Uiso 1 1 calc R . .

loop_
_atom_site_aniso_label
_atom_site_aniso_U_11
_atom_site_aniso_U_22
_atom_site_aniso_U_33
_atom_site_aniso_U_23
_atom_site_aniso_U_13
_atom_site_aniso_U_12
O1 0.0411(14) 0.0250(12) 0.0364(14) -0.0039(10) 0.0102(11) -0.0005(10)
C1 0.0290(17) 0.0252(15) 0.0274(17) -0.0016(13) 0.0102(14) 0.0004(12)
N1 0.0275(14) 0.0272(15) 0.0322(16) -0.0016(13) 0.0077(12) 0.0044(11)
C11 0.0246(16) 0.0293(17) 0.0265(16) -0.0027(14) 0.0058(13) 0.0027(13)
C12 0.0341(19) 0.0314(18) 0.0319(18) -0.0003(14) 0.0157(16) 0.0033(15)
C13 0.045(2) 0.0357(18) 0.0326(18) 0.0062(16) 0.0186(16) 0.0100(16)
C14 0.039(2) 0.040(2) 0.0354(18) 0.0010(16) 0.0139(17) 0.0136(16)
C15 0.0283(18) 0.048(2) 0.039(2) -0.0052(17) 0.0099(16) 0.0021(16)
C16 0.0295(17) 0.0315(17) 0.0350(19) -0.0034(15) 0.0100(15) -0.0004(14)
F12 0.0363(14) 0.0354(13) 0.0482(15) 0.0073(11) 0.0224(11) 0.0030(10)
C21 0.0228(15) 0.0271(16) 0.0320(18) -0.0007(13) 0.0102(13) -0.0020(12)
C22 0.0298(17) 0.0335(18) 0.0281(17) -0.0030(14) 0.0084(14) -0.0025(13)
C23 0.0304(17) 0.0391(19) 0.0241(17) 0.0006(15) 0.0040(13) -0.0002(15)
N24 0.0286(14) 0.0310(14) 0.0348(15) 0.0047(13) 0.0096(12) 0.0033(12)
C25 0.0311(18) 0.0283(16) 0.0359(18) -0.0011(14) 0.0123(15) 0.0026(13)
C26 0.0260(16) 0.0287(17) 0.0279(16) -0.0002(13) 0.0086(13) 0.0018(13)

loop_
_atom_type_symbol
_atom_type_description
_atom_type_scat_dispersion_real
_atom_type_scat_dispersion_imag
_atom_type_scat_source
C C 0.0033 0.0016 'International Tables Vol C Tables 4.2.6.8 and 6.1.1.4'
H H 0.0000 0.0000 'International Tables Vol C Tables 4.2.6.8 and 6.1.1.4'
N N 0.0061 0.0033 'International Tables Vol C Tables 4.2.6.8 and 6.1.1.4'
O O 0.0106 0.0060 'International Tables Vol C Tables 4.2.6.8 and 6.1.1.4'
F F 0.0171 0.0103 'International Tables Vol C Tables 4.2.6.8 and 6.1.1.4'

loop_
_geom_angle_atom_site_label_1
_geom_angle_atom_site_label_2
_geom_angle_atom_site_label_3
_geom_angle
O1 C1 N1 124.2(3)
O1 C1 C21 121.4(3)
N1 C1 C21 114.4(3)
C1 N1 C11 123.2(3)
C1 N1 H1 119(3)
C11 N1 H1 115(3)
C12 C11 C16 118.0(3)
C12 C11 N1 122.6(3)
C16 C11 N1 119.4(3)
C11 C12 C13 122.5(3)
C11 C12 H12 118.7
C13 C12 H12 118.7
C12 C13 C14 118.7(4)
C12 C13 H13 120.7
C14 C13 H13 120.7
C15 C14 C13 119.9(4)
C15 C14 H14 120.0
C13 C14 H14 120.0
C14 C15 C16 120.4(4)
C14 C15 H15 119.8
C16 C15 H15 119.8
C15 C16 C11 120.4(3)
C15 C16 H16 119.8
C11 C16 H16 119.8
C22 C21 C26 118.1(3)
C22 C21 C1 119.2(3)
C26 C21 C1 122.7(3)
C23 C22 C21 119.1(3)
C23 C22 H22 120.5
C21 C22 H22 120.5
N24 C23 C22 123.5(3)
N24 C23 H23 118.2
C22 C23 H23 118.2
C23 N24 C25 117.1(3)
N24 C25 C26 123.7(3)
N24 C25 H25 118.2
C26 C25 H25 118.2
C25 C26 C21 118.4(3)
C25 C26 H26 120.8
C21 C26 H26 120.8

loop_
_geom_bond_atom_site_label_1
_geom_bond_atom_site_label_2
_geom_bond_distance
F12 C12 1.348(4)
F16 C16 1.303(19)
O1 C1 1.225(4)
C1 N1 1.353(4)
C1 C21 1.504(5)
N1 C11 1.427(4)
N1 H1 0.92(5)
C11 C12 1.378(5)
C11 C16 1.396(5)
C12 C13 1.385(5)
C12 H12 0.9500
C13 C14 1.393(6)
C13 H13 0.9500
C14 C15 1.381(6)
C14 H14 0.9500
C15 C16 1.389(5)
C15 H15 0.9500
C16 H16 0.9500
C21 C22 1.388(5)
C21 C26 1.392(5)
C22 C23 1.384(5)
C22 H22 0.9500
C23 N24 1.333(5)
C23 H23 0.9500
N24 C25 1.338(5)
C25 C26 1.391(5)
C25 H25 0.9500
C26 H26 0.9500

loop_
_geom_hbond_atom_site_label_D
_geom_hbond_atom_site_label_H
_geom_hbond_atom_site_label_A
_geom_hbond_distance_DH
_geom_hbond_distance_HA
_geom_hbond_distance_DA
_geom_hbond_angle_DHA
_geom_hbond_site_symmetry_A
_geom_hbond_publ_flag
N1 H1 N24 0.92(5) 2.02(5) 2.930(4) 169(4) 4_444 yes
C13 H13 O1 0.95 2.56 3.162(4) 122 4_454 yes
C26 H26 O1 0.95 2.54 3.291(4) 136 2_554 yes
C25 H25 Cg1 0.95 2.70 3.564(4) 151 3_545 yes

loop_
_geom_torsion_atom_site_label_1
_geom_torsion_atom_site_label_2
_geom_torsion_atom_site_label_3
_geom_torsion_atom_site_label_4
_geom_torsion
O1 C1 N1 C11 -1.7(5)
C21 C1 N1 C11 176.5(3)
C1 N1 C11 C12 54.5(5)
C1 N1 C11 C16 -128.0(4)
C16 C11 C12 C13 1.8(5)
N1 C11 C12 C13 179.3(3)
C11 C12 C13 C14 -1.8(5)
C12 C13 C14 C15 0.6(5)
C13 C14 C15 C16 0.7(6)
C14 C15 C16 C11 -0.7(6)
C12 C11 C16 C15 -0.5(5)
N1 C11 C16 C15 -178.1(3)
O1 C1 C21 C22 26.0(5)
N1 C1 C21 C22 -152.3(3)
O1 C1 C21 C26 -156.5(3)
N1 C1 C21 C26 25.2(5)
C26 C21 C22 C23 -2.7(5)
C1 C21 C22 C23 174.9(3)
C21 C22 C23 N24 -0.2(6)
C22 C23 N24 C25 3.0(5)
C23 N24 C25 C26 -3.0(5)
N24 C25 C26 C21 0.1(5)
C22 C21 C26 C25 2.8(5)
C1 C21 C26 C25 -174.7(3)
